data_4300132
loop_
_publ_author_name
'Booyong S. Lim'
'James P. Donahue'
'R. H. Holm'

_publ_contact_author R.H.Holm
_publ_contact_author_address
;
   R.H.Holm
   Dept. of Chemistry and Chemical Biology 
   Harvard University 
   Cambridge, MA 02138
   USA
;
_publ_contact_author_email holm@chemistry.harvard.edu
_publ_section_title
;
Synthesis and Structures of Bis(dithiolene)molybdenum Complexes Related to
the Active Sites of the DMSO Reductase Enzyme Family
;
_journal_name_full 'Inorganic Chemistry'
_journal_page_first 263
_journal_page_last 273
_journal_paper_doi 10.1021/ic9908672
_journal_volume 39
_journal_year 2000
_chemical_formula_sum 'C12 H18 Mo S6'
_chemical_formula_weight 450.56
_chemical_name_systematic
; 
 [Mo(S2C2Me2)3]
;
_space_group_IT_number 2
_symmetry_cell_setting triclinic
_symmetry_space_group_name_Hall '-P 1'
_symmetry_space_group_name_H-M 'P -1'
_atom_sites_solution_hydrogens geom
_atom_sites_solution_primary direct
_atom_sites_solution_secondary difmap
_audit_creation_method SHELXL
_cell_angle_alpha 83.99
_cell_angle_beta 81.602(2)
_cell_angle_gamma 72.108(2)
_cell_formula_units_Z 2
_cell_length_a 7.0301(3)
_cell_length_b 8.9791(3)
_cell_length_c 14.8274(5)
_cell_measurement_temperature 213(2)
_cell_volume 879.37(6)
_computing_structure_refinement 'SHELXL-93 (Sheldrick, 1993)'
_computing_structure_solution 'SHELXS-86 (Sheldrick, 1990)'
_diffrn_ambient_temperature 213(2)
_diffrn_radiation_monochromator graphite
_diffrn_radiation_source 'fine-focus sealed tube'
_diffrn_radiation_type MoK\a
_diffrn_radiation_wavelength 0.71073
_diffrn_reflns_av_R_equivalents 0.0341
_diffrn_reflns_av_sigmaI/netI 0.1174
_diffrn_reflns_limit_h_max 8
_diffrn_reflns_limit_h_min -9
_diffrn_reflns_limit_k_max 9
_diffrn_reflns_limit_k_min -11
_diffrn_reflns_limit_l_max 19
_diffrn_reflns_limit_l_min -16
_diffrn_reflns_number 5862
_diffrn_reflns_theta_max 28.33
_diffrn_reflns_theta_min 1.39
_exptl_absorpt_coefficient_mu 1.442
_exptl_crystal_colour green
_exptl_crystal_density_diffrn 1.702
_exptl_crystal_description plate
_exptl_crystal_F_000 456
_exptl_crystal_size_max 0.28
_exptl_crystal_size_mid 0.10
_exptl_crystal_size_min 0.04
_refine_diff_density_max 1.222
_refine_diff_density_min -1.062
_refine_diff_density_rms 0.142
_refine_ls_extinction_method none
_refine_ls_goodness_of_fit_all 0.951
_refine_ls_goodness_of_fit_obs 1.157
_refine_ls_matrix_type full
_refine_ls_number_parameters 172
_refine_ls_number_reflns 4083
_refine_ls_number_restraints 0
_refine_ls_restrained_S_all 0.951
_refine_ls_restrained_S_obs 1.157
_refine_ls_R_factor_all 0.0932
_refine_ls_R_factor_obs 0.0499
_refine_ls_shift/esd_max -0.001
_refine_ls_shift/esd_mean 0.000
_refine_ls_structure_factor_coef Fsqd
_refine_ls_weighting_details 'w=1/[\s^2^(Fo^2^)+(0.0400P)^2^+0.0000P] where P=(Fo^2^+2Fc^2^)/3'
_refine_ls_weighting_scheme calc
_refine_ls_wR_factor_all 0.1070
_refine_ls_wR_factor_obs 0.0999
_reflns_number_observed 2468
_reflns_number_total 4083
_reflns_observed_criterion >2sigma(I)
_cod_depositor_comments
;
The following automatic conversions were performed:

'_refine_ls_weighting_scheme' value 'calc
w=1/[\s^2^(Fo^2^)+(0.0400P)^2^+0.0000P] where P=(Fo^2^+2Fc^2^)/3' was
changed to 'calc'. New tag '_refine_ls_weighting_details' was
created. The value of the new tag was set to
'w=1/[\s^2^(Fo^2^)+(0.0400P)^2^+0.0000P] where P=(Fo^2^+2Fc^2^)/3'.

Automatic conversion script
Id: cif_fix_values 3143 2015-03-26 13:38:13Z robertas 
;
_cod_original_cell_volume 879.36(6)
_cod_database_code 4300132

loop_
_symmetry_equiv_pos_as_xyz
'x, y, z'
'-x, -y, -z'

loop_
_atom_site_aniso_label
_atom_site_aniso_U_11
_atom_site_aniso_U_22
_atom_site_aniso_U_33
_atom_site_aniso_U_23
_atom_site_aniso_U_13
_atom_site_aniso_U_12
Mo1 0.0308(3) 0.0285(3) 0.0206(2) -0.0028(2) -0.0031(2) -0.0084(2)
S1 0.0342(8) 0.0335(8) 0.0337(8) -0.0053(7) -0.0067(6) -0.0107(7)
S2 0.0308(8) 0.0327(8) 0.0304(7) -0.0047(6) -0.0040(6) -0.0066(6)
S3 0.0307(8) 0.0394(9) 0.0305(8) -0.0070(7) -0.0026(6) -0.0085(7)
S4 0.0340(8) 0.0408(9) 0.0280(7) -0.0079(7) -0.0058(6) -0.0091(7)
S5 0.0361(8) 0.0417(9) 0.0285(7) 0.0044(7) -0.0065(6) -0.0134(7)
S6 0.0351(8) 0.0421(9) 0.0290(7) 0.0007(7) -0.0051(6) -0.0159(7)
C1 0.041(3) 0.033(3) 0.020(3) -0.005(2) 0.005(2) -0.017(3)
C2 0.042(3) 0.032(3) 0.020(3) -0.002(2) -0.004(2) -0.005(3)
C7 0.046(4) 0.035(4) 0.052(4) -0.005(3) -0.009(3) -0.014(3)
C8 0.054(4) 0.036(4) 0.066(4) -0.005(3) -0.015(3) -0.010(3)
C3 0.047(4) 0.029(3) 0.017(3) 0.001(2) 0.002(2) -0.015(3)
C4 0.045(4) 0.026(3) 0.020(3) -0.001(2) -0.002(2) -0.008(3)
C9 0.052(4) 0.046(4) 0.036(3) -0.007(3) 0.004(3) -0.006(3)
C10 0.060(4) 0.052(4) 0.029(3) -0.011(3) 0.001(3) -0.023(4)
C5 0.041(3) 0.039(4) 0.021(3) -0.003(3) -0.002(2) -0.016(3)
C6 0.036(3) 0.041(4) 0.023(3) -0.007(3) 0.001(2) -0.016(3)
C11 0.055(4) 0.062(5) 0.025(3) 0.010(3) -0.013(3) -0.012(4)
C12 0.057(4) 0.074(5) 0.030(3) 0.002(3) 0.001(3) -0.026(4)

loop_
_atom_site_label
_atom_site_type_symbol
_atom_site_fract_x
_atom_site_fract_y
_atom_site_fract_z
_atom_site_U_iso_or_equiv
_atom_site_thermal_displace_type
_atom_site_occupancy
_atom_site_calc_flag
_atom_site_refinement_flags
_atom_site_disorder_group
Mo1 Mo 0.26874(7) 0.97919(6) 0.24564(3) 0.02663(15) Uani 1 d . .
S1 S 0.4372(2) 1.1544(2) 0.27907(9) 0.0331(3) Uani 1 d . .
S2 S 0.0008(2) 1.2150(2) 0.23921(9) 0.0317(3) Uani 1 d . .
S3 S 0.5784(2) 0.8829(2) 0.15290(9) 0.0337(3) Uani 1 d . .
S4 S 0.1442(2) 0.9238(2) 0.11636(9) 0.0341(3) Uani 1 d . .
S5 S 0.4465(2) 0.8201(2) 0.36154(9) 0.0352(3) Uani 1 d . .
S6 S 0.0065(2) 0.8844(2) 0.32446(9) 0.0345(3) Uani 1 d . .
C1 C 0.2935(8) 1.3405(6) 0.2523(3) 0.0308(13) Uani 1 d . .
C2 C 0.1003(8) 1.3676(6) 0.2361(3) 0.0328(13) Uani 1 d . .
C7 C 0.3864(9) 1.4706(7) 0.2556(4) 0.044(2) Uani 1 d . .
H3A H 0.5250(9) 1.4257(7) 0.2680(4) 0.065 Uiso 1 calc R .
H3B H 0.3111(9) 1.5385(7) 0.3035(4) 0.065 Uiso 1 calc R .
H3C H 0.3827(9) 1.5310(7) 0.1973(4) 0.065 Uiso 1 calc R .
C8 C -0.0396(9) 1.5299(7) 0.2194(4) 0.052(2) Uani 1 d . .
H4A H -0.1698(9) 1.5227(7) 0.2094(4) 0.078 Uiso 1 calc R .
H4B H 0.0162(9) 1.5814(7) 0.1659(4) 0.078 Uiso 1 calc R .
H4C H -0.0555(9) 1.5901(7) 0.2721(4) 0.078 Uiso 1 calc R .
C3 C 0.5368(8) 0.7951(6) 0.0642(3) 0.0308(13) Uani 1 d . .
C4 C 0.3450(8) 0.8110(6) 0.0487(3) 0.0312(13) Uani 1 d . .
C9 C 0.7200(9) 0.7086(7) 0.0030(4) 0.047(2) Uani 1 d . .
H7A H 0.8406(9) 0.7115(7) 0.0263(4) 0.071 Uiso 1 calc R .
H7B H 0.7157(9) 0.7583(7) -0.0583(4) 0.071 Uiso 1 calc R .
H7C H 0.7214(9) 0.6005(7) 0.0016(4) 0.071 Uiso 1 calc R .
C10 C 0.2953(9) 0.7451(7) -0.0320(4) 0.046(2) Uani 1 d . .
H8A H 0.1503(9) 0.7699(7) -0.0297(4) 0.068 Uiso 1 calc R .
H8B H 0.3552(9) 0.6322(7) -0.0296(4) 0.068 Uiso 1 calc R .
H8C H 0.3485(9) 0.7911(7) -0.0884(4) 0.068 Uiso 1 calc R .
C5 C 0.2691(8) 0.7790(7) 0.4461(3) 0.0325(13) Uani 1 d . .
C6 C 0.0759(8) 0.8093(7) 0.4299(3) 0.0326(13) Uani 1 d . .
C11 C 0.3453(9) 0.7049(8) 0.5351(4) 0.049(2) Uani 1 d . .
H11A H 0.4877(9) 0.6943(8) 0.5315(4) 0.073 Uiso 1 calc R .
H11B H 0.3251(9) 0.6021(8) 0.5466(4) 0.073 Uiso 1 calc R .
H11C H 0.2721(9) 0.7705(8) 0.5844(4) 0.073 Uiso 1 calc R .
C12 C -0.0842(9) 0.7678(8) 0.4991(4) 0.053(2) Uani 1 d . .
H12A H -0.2113(9) 0.7996(8) 0.4737(4) 0.079 Uiso 1 calc R .
H12B H -0.0991(9) 0.8218(8) 0.5542(4) 0.079 Uiso 1 calc R .
H12C H -0.0446(9) 0.6554(8) 0.5136(4) 0.079 Uiso 1 calc R .

loop_
_atom_type_symbol
_atom_type_description
_atom_type_scat_dispersion_real
_atom_type_scat_dispersion_imag
_atom_type_scat_source
C C 0.0033 0.0016 'International Tables Vol C Tables 4.2.6.8 and 6.1.1.4'
H H 0.0000 0.0000 'International Tables Vol C Tables 4.2.6.8 and 6.1.1.4'
S S 0.1246 0.1234 'International Tables Vol C Tables 4.2.6.8 and 6.1.1.4'
Mo Mo -1.6832 0.6857 'International Tables Vol C Tables 4.2.6.8 and 6.1.1.4'

loop_
_geom_angle_atom_site_label_1
_geom_angle_atom_site_label_2
_geom_angle_atom_site_label_3
_geom_angle
_geom_angle_site_symmetry_1
_geom_angle_site_symmetry_3
_geom_angle_publ_flag
S5 Mo1 S3 83.32(5) . . ?
S5 Mo1 S2 135.70(5) . . ?
S3 Mo1 S2 133.20(5) . . ?
S5 Mo1 S1 82.13(5) . . ?
S3 Mo1 S1 80.51(5) . . ?
S2 Mo1 S1 81.24(5) . . ?
S5 Mo1 S6 81.51(5) . . ?
S3 Mo1 S6 138.62(6) . . ?
S2 Mo1 S6 81.53(5) . . ?
S1 Mo1 S6 134.43(5) . . ?
S5 Mo1 S4 133.44(6) . . ?
S3 Mo1 S4 81.08(5) . . ?
S2 Mo1 S4 83.71(5) . . ?
S1 Mo1 S4 136.95(5) . . ?
S6 Mo1 S4 81.99(5) . . ?
C1 S1 Mo1 107.8(2) . . ?
C2 S2 Mo1 107.6(2) . . ?
C3 S3 Mo1 108.5(2) . . ?
C4 S4 Mo1 107.6(2) . . ?
C5 S5 Mo1 107.0(2) . . ?
C6 S6 Mo1 107.1(2) . . ?
C2 C1 C7 122.9(5) . . ?
C2 C1 S1 120.2(4) . . ?
C7 C1 S1 116.7(4) . . ?
C1 C2 C8 122.9(5) . . ?
C1 C2 S2 120.4(4) . . ?
C8 C2 S2 116.6(4) . . ?
C4 C3 C9 123.1(5) . . ?
C4 C3 S3 120.1(4) . . ?
C9 C3 S3 116.8(4) . . ?
C3 C4 C10 123.3(5) . . ?
C3 C4 S4 120.3(4) . . ?
C10 C4 S4 116.3(4) . . ?
C6 C5 C11 123.6(5) . . ?
C6 C5 S5 120.4(4) . . ?
C11 C5 S5 116.0(4) . . ?
C5 C6 C12 123.0(5) . . ?
C5 C6 S6 120.1(4) . . ?
C12 C6 S6 116.7(4) . . ?

loop_
_geom_bond_atom_site_label_1
_geom_bond_atom_site_label_2
_geom_bond_distance
_geom_bond_site_symmetry_2
_geom_bond_publ_flag
Mo1 S5 2.3603(14) . ?
Mo1 S3 2.3655(14) . ?
Mo1 S2 2.3664(15) . ?
Mo1 S1 2.3672(14) . ?
Mo1 S6 2.3697(14) . ?
Mo1 S4 2.3762(14) . ?
S1 C1 1.706(6) . ?
S2 C2 1.714(6) . ?
S3 C3 1.706(5) . ?
S4 C4 1.716(5) . ?
S5 C5 1.729(5) . ?
S6 C6 1.713(5) . ?
C1 C2 1.357(7) . ?
C1 C7 1.511(7) . ?
C2 C8 1.506(8) . ?
C3 C4 1.362(7) . ?
C3 C9 1.509(7) . ?
C4 C10 1.518(7) . ?
C5 C6 1.353(7) . ?
C5 C11 1.508(7) . ?
C6 C12 1.516(7) . ?

loop_
_cod_related_entry_id
_cod_related_entry_database
_cod_related_entry_code
1 ChemSpider 30660689
